data_4033839
loop_
_publ_author_name
'Venkateswarlu, Samala'
'Prakoso, Suhendro Purbo'
'Kumar, Sushil'
'Kuo, Ming-Yu'
'Tao, Yu-Tai'

_publ_section_title
;
 Benzophenanthrothiophenes: Syntheses, Crystal Structures, and Properties.
;
_journal_issue 17
_journal_name_full 'The Journal of organic chemistry'
_journal_page_first 10990
_journal_page_last 10998
_journal_paper_doi 10.1021/acs.joc.9b01581
_journal_volume 84
_journal_year 2019
_chemical_formula_moiety 'C36 H18 Cl2 S'
_chemical_formula_sum 'C36 H18 Cl2 S'
_chemical_formula_weight 553.46
_space_group_crystal_system triclinic
_space_group_IT_number 2
_space_group_name_Hall '-P 1'
_space_group_name_H-M_alt 'P -1'
_atom_sites_solution_hydrogens geom
_audit_creation_method SHELXL-2016/6
_cell_angle_alpha 81.158(5)
_cell_angle_beta 89.842(5)
_cell_angle_gamma 73.439(4)
_cell_formula_units_Z 2
_cell_length_a 8.1373(13)
_cell_length_b 11.352(2)
_cell_length_c 14.302(2)
_cell_measurement_reflns_used 4362
_cell_measurement_temperature 100.0(2)
_cell_measurement_theta_max 27.01
_cell_measurement_theta_min 2.19
_cell_volume 1250.1(3)
_computing_cell_refinement 'APEX3 v2015.9-0 (Bruker AXS)'
_computing_data_collection 'Bruker Instrument Service v2012.12.0.3'
_computing_data_reduction 'SAINT V8.35A (Bruker AXS Inc., 2015)'
_computing_molecular_graphics 'shelXle (C.B. Huebschle, rev 740)'
_computing_publication_material 'WinGX publication routines (Farrugia, 2014)'
_computing_structure_refinement 'SHELXL-2016/6 (Sheldrick, 2016)'
_computing_structure_solution 'SHELXT 2014/5 (Sheldrick, 2014)'
_diffrn_ambient_temperature 100.0(2)
_diffrn_measured_fraction_theta_full 0.984
_diffrn_measured_fraction_theta_max 0.971
_diffrn_measurement_device_type 'Bruker APEX-II CCD'
_diffrn_measurement_method '\f and \w scans'
_diffrn_radiation_type MoK\a
_diffrn_radiation_wavelength 0.71073
_diffrn_reflns_av_R_equivalents 0.1288
_diffrn_reflns_av_unetI/netI 0.1180
_diffrn_reflns_Laue_measured_fraction_full 0.984
_diffrn_reflns_Laue_measured_fraction_max 0.971
_diffrn_reflns_limit_h_max 10
_diffrn_reflns_limit_h_min -10
_diffrn_reflns_limit_k_max 14
_diffrn_reflns_limit_k_min -14
_diffrn_reflns_limit_l_max 18
_diffrn_reflns_limit_l_min -18
_diffrn_reflns_number 30478
_diffrn_reflns_point_group_measured_fraction_full 0.984
_diffrn_reflns_point_group_measured_fraction_max 0.971
_diffrn_reflns_theta_full 25.242
_diffrn_reflns_theta_max 27.059
_diffrn_reflns_theta_min 1.896
_exptl_absorpt_coefficient_mu 0.370
_exptl_absorpt_correction_T_max 1
_exptl_absorpt_correction_T_min 0.8327
_exptl_absorpt_correction_type numerical
_exptl_absorpt_process_details 'Bruker SADABS, 1996'
_exptl_crystal_colour green
_exptl_crystal_density_diffrn 1.470
_exptl_crystal_density_meas ?
_exptl_crystal_density_method 'not measured'
_exptl_crystal_description niddle
_exptl_crystal_F_000 568
_exptl_crystal_size_max 0.633
_exptl_crystal_size_mid 0.147
_exptl_crystal_size_min 0.094
_refine_diff_density_max 0.776
_refine_diff_density_min -0.694
_refine_diff_density_rms 0.087
_refine_ls_extinction_method none
_refine_ls_goodness_of_fit_ref 1.064
_refine_ls_hydrogen_treatment constr
_refine_ls_matrix_type full
_refine_ls_number_parameters 352
_refine_ls_number_reflns 5336
_refine_ls_number_restraints 0
_refine_ls_restrained_S_all 1.064
_refine_ls_R_factor_all 0.1534
_refine_ls_R_factor_gt 0.0894
_refine_ls_shift/su_max 0.000
_refine_ls_shift/su_mean 0.000
_refine_ls_structure_factor_coef Fsqd
_refine_ls_weighting_details 'w=1/[\s^2^(Fo^2^)+(0.0448P)^2^+3.7157P] where P=(Fo^2^+2Fc^2^)/3'
_refine_ls_weighting_scheme calc
_refine_ls_wR_factor_gt 0.1619
_refine_ls_wR_factor_ref 0.1872
_reflns_Friedel_coverage 0.000
_reflns_number_gt 3239
_reflns_number_total 5336
_reflns_threshold_expression 'I > 2\s(I)'
_cod_data_source_file jo9b01581_si_003.cif
_cod_data_source_block i17313
_cod_depositor_comments
;
The following automatic conversions were performed:

data item '_exptl_crystal_density_meas' value 'none' was changed to
'?' -- the value is perceived as not measured.

Automatic conversion script
Id: cif_fix_values 6909 2019-04-08 15:41:33Z antanas 
;
_cod_original_cell_volume 1250.1(4)
_cod_database_code 4033839
_shelx_shelxl_version_number 2016/6
_shelx_space_group_comment
;
The symmetry employed for this shelxl refinement is uniquely defined
by the following loop, which should always be used as a source of
symmetry information in preference to the above space-group names.
They are only intended as comments.
;
_shelx_estimated_absorpt_t_min 0.799
_shelx_estimated_absorpt_t_max 0.966

loop_
_space_group_symop_operation_xyz
'x, y, z'
'-x, -y, -z'

loop_
_atom_site_label
_atom_site_type_symbol
_atom_site_fract_x
_atom_site_fract_y
_atom_site_fract_z
_atom_site_U_iso_or_equiv
_atom_site_adp_type
_atom_site_occupancy
_atom_site_site_symmetry_order
_atom_site_calc_flag
_atom_site_refinement_flags_posn
_atom_site_refinement_flags_adp
S1 S 0.12179(16) 0.60023(11) 0.43293(9) 0.0259(3) Uani 1 1 d . .
Cl2 Cl -0.27494(19) 0.18224(13) 0.12000(9) 0.0416(4) Uani 1 1 d . .
Cl3 Cl 0.87496(18) -0.07276(13) 0.45154(9) 0.0418(4) Uani 1 1 d . .
C1 C 0.2593(5) 0.4544(4) 0.4746(3) 0.0207(10) Uani 1 1 d . .
C2 C 0.3659(6) 0.4261(4) 0.5594(3) 0.0230(11) Uani 1 1 d . .
C3 C 0.3626(6) 0.5207(5) 0.6151(3) 0.0292(12) Uani 1 1 d . .
H3 H 0.290629 0.603057 0.595773 0.035 Uiso 1 1 calc R U
C4 C 0.4626(7) 0.4929(5) 0.6957(4) 0.0345(13) Uani 1 1 d . .
H4 H 0.468836 0.557858 0.729007 0.041 Uiso 1 1 calc R U
C5 C 0.5576(6) 0.3690(5) 0.7311(3) 0.0328(13) Uani 1 1 d . .
C6 C 0.6498(7) 0.3394(6) 0.8209(4) 0.0404(15) Uani 1 1 d . .
H6 H 0.653472 0.404455 0.854672 0.049 Uiso 1 1 calc R U
C7 C 0.7319(7) 0.2199(6) 0.8583(4) 0.0452(16) Uani 1 1 d . .
H7 H 0.795759 0.202138 0.916868 0.054 Uiso 1 1 calc R U
C8 C 0.7232(7) 0.1225(6) 0.8111(4) 0.0419(14) Uani 1 1 d . .
H8 H 0.776595 0.038643 0.838822 0.050 Uiso 1 1 calc R U
C9 C 0.6368(6) 0.1487(5) 0.7242(3) 0.0336(13) Uani 1 1 d . .
H9 H 0.628619 0.081590 0.693878 0.040 Uiso 1 1 calc R U
C10 C 0.5605(6) 0.2712(5) 0.6789(3) 0.0251(11) Uani 1 1 d . .
C11 C 0.4752(6) 0.3044(5) 0.5850(3) 0.0224(10) Uani 1 1 d . .
C12 C 0.5063(6) 0.2230(4) 0.5139(3) 0.0211(10) Uani 1 1 d . .
C13 C 0.6560(6) 0.1219(4) 0.5168(3) 0.0244(11) Uani 1 1 d . .
H13 H 0.734461 0.101366 0.569934 0.029 Uiso 1 1 calc R U
C14 C 0.6908(6) 0.0526(4) 0.4448(3) 0.0242(11) Uani 1 1 d . .
C15 C 0.5840(6) 0.0826(4) 0.3637(3) 0.0226(10) Uani 1 1 d . .
H15 H 0.609571 0.034310 0.314050 0.027 Uiso 1 1 calc R U
C16 C 0.4419(6) 0.1827(4) 0.3571(3) 0.0218(10) Uani 1 1 d . .
H16 H 0.371431 0.205580 0.300619 0.026 Uiso 1 1 calc R U
C17 C 0.3952(6) 0.2536(4) 0.4306(3) 0.0192(10) Uani 1 1 d . .
C18 C 0.2550(6) 0.3675(4) 0.4172(3) 0.0200(10) Uani 1 1 d . .
C19 C 0.1224(5) 0.4180(4) 0.3426(3) 0.0190(10) Uani 1 1 d . .
C20 C 0.0419(5) 0.3570(4) 0.2822(3) 0.0200(10) Uani 1 1 d . .
C21 C 0.0537(6) 0.2300(4) 0.3051(3) 0.0228(10) Uani 1 1 d . .
H21 H 0.127395 0.181216 0.356963 0.027 Uiso 1 1 calc R U
C22 C -0.0378(6) 0.1739(4) 0.2551(3) 0.0252(11) Uani 1 1 d . .
H22 H -0.025734 0.087357 0.270502 0.030 Uiso 1 1 calc R U
C23 C -0.1492(6) 0.2479(5) 0.1807(3) 0.0259(11) Uani 1 1 d . .
C24 C -0.1688(6) 0.3728(4) 0.1582(3) 0.0240(11) Uani 1 1 d . .
H24 H -0.248802 0.420879 0.108809 0.029 Uiso 1 1 calc R U
C25 C -0.0729(6) 0.4313(4) 0.2067(3) 0.0226(10) Uani 1 1 d . .
C26 C -0.1037(6) 0.5664(4) 0.1886(3) 0.0240(11) Uani 1 1 d . .
C27 C -0.1812(6) 0.6467(4) 0.1017(3) 0.0269(11) Uani 1 1 d . .
C28 C -0.1984(6) 0.6042(5) 0.0148(3) 0.0289(12) Uani 1 1 d . .
H28 H -0.159098 0.517469 0.012410 0.035 Uiso 1 1 calc R U
C29 C -0.2705(6) 0.6851(5) -0.0660(4) 0.0364(13) Uani 1 1 d . .
H29 H -0.282334 0.653435 -0.122589 0.044 Uiso 1 1 calc R U
C30 C -0.3266(7) 0.8139(6) -0.0657(4) 0.0434(15) Uani 1 1 d . .
H30 H -0.377344 0.869286 -0.121500 0.052 Uiso 1 1 calc R U
C31 C -0.3077(7) 0.8586(5) 0.0151(4) 0.0427(15) Uani 1 1 d . .
H31 H -0.344842 0.945884 0.014909 0.051 Uiso 1 1 calc R U
C32 C -0.2338(6) 0.7782(5) 0.1000(4) 0.0329(12) Uani 1 1 d . .
C33 C -0.2041(7) 0.8276(5) 0.1805(4) 0.0377(14) Uani 1 1 d . .
H33 H -0.247459 0.914662 0.180481 0.045 Uiso 1 1 calc R U
C34 C -0.1153(6) 0.7539(5) 0.2580(4) 0.0332(12) Uani 1 1 d . .
H34 H -0.090370 0.789917 0.309969 0.040 Uiso 1 1 calc R U
C35 C -0.0589(6) 0.6219(4) 0.2621(3) 0.0253(11) Uani 1 1 d . .
C36 C 0.0510(6) 0.5447(4) 0.3391(3) 0.0240(11) Uani 1 1 d . .

loop_
_atom_site_aniso_label
_atom_site_aniso_U_11
_atom_site_aniso_U_22
_atom_site_aniso_U_33
_atom_site_aniso_U_23
_atom_site_aniso_U_13
_atom_site_aniso_U_12
S1 0.0250(7) 0.0266(7) 0.0300(7) -0.0094(5) 0.0108(5) -0.0110(5)
Cl2 0.0535(9) 0.0476(9) 0.0297(7) -0.0023(6) -0.0109(6) -0.0261(7)
Cl3 0.0396(9) 0.0442(9) 0.0348(7) -0.0026(6) -0.0012(6) -0.0034(6)
C1 0.014(2) 0.028(3) 0.023(2) -0.007(2) 0.0080(19) -0.010(2)
C2 0.020(3) 0.037(3) 0.020(2) -0.011(2) 0.0133(19) -0.018(2)
C3 0.025(3) 0.041(3) 0.030(3) -0.016(2) 0.014(2) -0.018(2)
C4 0.037(3) 0.052(4) 0.031(3) -0.025(3) 0.021(2) -0.029(3)
C5 0.027(3) 0.059(4) 0.022(3) -0.017(3) 0.013(2) -0.022(3)
C6 0.039(3) 0.072(4) 0.024(3) -0.023(3) 0.009(2) -0.030(3)
C7 0.039(4) 0.081(5) 0.021(3) -0.010(3) 0.004(2) -0.025(3)
C8 0.037(3) 0.068(4) 0.026(3) -0.007(3) 0.005(2) -0.025(3)
C9 0.033(3) 0.055(4) 0.020(3) -0.008(2) 0.005(2) -0.023(3)
C10 0.019(3) 0.044(3) 0.021(2) -0.009(2) 0.007(2) -0.020(2)
C11 0.019(3) 0.035(3) 0.020(2) -0.007(2) 0.0071(19) -0.017(2)
C12 0.024(3) 0.027(3) 0.016(2) 0.0007(19) 0.0034(19) -0.015(2)
C13 0.023(3) 0.032(3) 0.019(2) 0.003(2) -0.003(2) -0.013(2)
C14 0.019(3) 0.027(3) 0.026(3) 0.001(2) 0.001(2) -0.009(2)
C15 0.023(3) 0.024(3) 0.023(2) -0.006(2) 0.002(2) -0.009(2)
C16 0.020(3) 0.026(3) 0.021(2) -0.002(2) 0.0006(19) -0.009(2)
C17 0.019(3) 0.023(3) 0.020(2) -0.0034(19) 0.0060(19) -0.012(2)
C18 0.021(3) 0.026(3) 0.018(2) -0.0063(19) 0.0079(19) -0.013(2)
C19 0.016(2) 0.024(3) 0.019(2) -0.0055(19) 0.0078(18) -0.008(2)
C20 0.014(2) 0.026(3) 0.020(2) -0.0055(19) 0.0050(18) -0.0049(19)
C21 0.020(3) 0.025(3) 0.023(2) -0.001(2) 0.001(2) -0.008(2)
C22 0.027(3) 0.025(3) 0.025(3) -0.002(2) 0.001(2) -0.010(2)
C23 0.024(3) 0.037(3) 0.018(2) -0.004(2) 0.004(2) -0.012(2)
C24 0.018(3) 0.035(3) 0.016(2) 0.002(2) 0.0046(19) -0.006(2)
C25 0.019(3) 0.025(3) 0.022(2) -0.002(2) 0.0088(19) -0.003(2)
C26 0.017(3) 0.027(3) 0.025(2) -0.001(2) 0.008(2) -0.004(2)
C27 0.014(3) 0.027(3) 0.033(3) 0.002(2) 0.009(2) 0.001(2)
C28 0.011(3) 0.034(3) 0.033(3) 0.005(2) 0.005(2) 0.001(2)
C29 0.025(3) 0.044(3) 0.034(3) 0.006(3) 0.002(2) -0.006(2)
C30 0.027(3) 0.049(4) 0.042(3) 0.019(3) -0.005(3) -0.006(3)
C31 0.027(3) 0.034(3) 0.057(4) 0.011(3) 0.002(3) -0.001(2)
C32 0.020(3) 0.033(3) 0.040(3) 0.004(2) 0.007(2) -0.005(2)
C33 0.034(3) 0.022(3) 0.053(4) 0.001(3) 0.012(3) -0.005(2)
C34 0.033(3) 0.027(3) 0.040(3) -0.004(2) 0.008(2) -0.009(2)
C35 0.020(3) 0.025(3) 0.029(3) -0.001(2) 0.013(2) -0.004(2)
C36 0.020(3) 0.029(3) 0.026(3) -0.008(2) 0.009(2) -0.010(2)

loop_
_atom_type_symbol
_atom_type_description
_atom_type_scat_dispersion_real
_atom_type_scat_dispersion_imag
_atom_type_scat_source
C C 0.0033 0.0016 'International Tables Vol C Tables 4.2.6.8 and 6.1.1.4'
H H 0.0000 0.0000 'International Tables Vol C Tables 4.2.6.8 and 6.1.1.4'
Cl Cl 0.1484 0.1585 'International Tables Vol C Tables 4.2.6.8 and 6.1.1.4'
S S 0.1246 0.1234 'International Tables Vol C Tables 4.2.6.8 and 6.1.1.4'

loop_
_geom_angle_atom_site_label_1
_geom_angle_atom_site_label_2
_geom_angle_atom_site_label_3
_geom_angle
C1 S1 C36 91.0(2)
C18 C1 C2 123.5(4)
C18 C1 S1 112.6(3)
C2 C1 S1 123.9(3)
C11 C2 C3 121.2(4)
C11 C2 C1 118.6(4)
C3 C2 C1 120.2(4)
C4 C3 C2 119.8(5)
C4 C3 H3 120.1
C2 C3 H3 120.1
C3 C4 C5 121.2(5)
C3 C4 H4 119.4
C5 C4 H4 119.4
C4 C5 C10 120.5(5)
C4 C5 C6 120.6(5)
C10 C5 C6 118.9(5)
C7 C6 C5 121.0(5)
C7 C6 H6 119.5
C5 C6 H6 119.5
C6 C7 C8 120.3(5)
C6 C7 H7 119.9
C8 C7 H7 119.9
C9 C8 C7 119.8(6)
C9 C8 H8 120.1
C7 C8 H8 120.1
C8 C9 C10 122.2(5)
C8 C9 H9 118.9
C10 C9 H9 118.9
C9 C10 C5 117.3(4)
C9 C10 C11 124.6(4)
C5 C10 C11 118.0(5)
C2 C11 C12 118.0(4)
C2 C11 C10 117.9(4)
C12 C11 C10 124.0(4)
C13 C12 C17 117.2(4)
C13 C12 C11 122.3(4)
C17 C12 C11 120.0(4)
C14 C13 C12 121.6(4)
C14 C13 H13 119.2
C12 C13 H13 119.2
C13 C14 C15 121.4(4)
C13 C14 Cl3 120.3(4)
C15 C14 Cl3 118.3(4)
C16 C15 C14 118.5(4)
C16 C15 H15 120.7
C14 C15 H15 120.7
C15 C16 C17 122.7(4)
C15 C16 H16 118.7
C17 C16 H16 118.7
C16 C17 C12 118.6(4)
C16 C17 C18 121.1(4)
C12 C17 C18 119.5(4)
C1 C18 C17 116.7(4)
C1 C18 C19 111.6(4)
C17 C18 C19 130.8(4)
C36 C19 C18 111.4(4)
C36 C19 C20 117.1(4)
C18 C19 C20 131.1(4)
C21 C20 C25 119.1(4)
C21 C20 C19 121.4(4)
C25 C20 C19 118.8(4)
C22 C21 C20 122.2(4)
C22 C21 H21 118.9
C20 C21 H21 118.9
C21 C22 C23 118.1(4)
C21 C22 H22 121.0
C23 C22 H22 121.0
C24 C23 C22 121.5(4)
C24 C23 Cl2 119.0(4)
C22 C23 Cl2 119.4(4)
C23 C24 C25 121.3(4)
C23 C24 H24 119.4
C25 C24 H24 119.4
C24 C25 C20 117.8(4)
C24 C25 C26 121.5(4)
C20 C25 C26 120.4(4)
C35 C26 C27 118.1(4)
C35 C26 C25 117.1(4)
C27 C26 C25 124.8(4)
C28 C27 C32 116.8(4)
C28 C27 C26 124.4(4)
C32 C27 C26 118.7(5)
C29 C28 C27 121.8(5)
C29 C28 H28 119.1
C27 C28 H28 119.1
C28 C29 C30 120.7(5)
C28 C29 H29 119.7
C30 C29 H29 119.7
C31 C30 C29 119.4(5)
C31 C30 H30 120.3
C29 C30 H30 120.3
C30 C31 C32 121.8(5)
C30 C31 H31 119.1
C32 C31 H31 119.1
C33 C32 C31 120.4(5)
C33 C32 C27 119.9(5)
C31 C32 C27 119.5(5)
C34 C33 C32 121.4(5)
C34 C33 H33 119.3
C32 C33 H33 119.3
C33 C34 C35 120.2(5)
C33 C34 H34 119.9
C35 C34 H34 119.9
C26 C35 C34 120.6(5)
C26 C35 C36 119.0(4)
C34 C35 C36 120.3(5)
C19 C36 C35 122.9(4)
C19 C36 S1 112.8(4)
C35 C36 S1 124.1(4)

loop_
_geom_bond_atom_site_label_1
_geom_bond_atom_site_label_2
_geom_bond_distance
S1 C1 1.730(5)
S1 C36 1.732(5)
Cl2 C23 1.730(5)
Cl3 C14 1.739(5)
C1 C18 1.386(6)
C1 C2 1.432(6)
C2 C11 1.407(7)
C2 C3 1.428(6)
C3 C4 1.355(7)
C3 H3 0.9500
C4 C5 1.412(7)
C4 H4 0.9500
C5 C10 1.426(7)
C5 C6 1.433(7)
C6 C7 1.354(8)
C6 H6 0.9500
C7 C8 1.399(8)
C7 H7 0.9500
C8 C9 1.378(7)
C8 H8 0.9500
C9 C10 1.404(7)
C9 H9 0.9500
C10 C11 1.459(6)
C11 C12 1.451(6)
C12 C13 1.411(6)
C12 C17 1.434(6)
C13 C14 1.371(6)
C13 H13 0.9500
C14 C15 1.389(6)
C15 C16 1.363(6)
C15 H15 0.9500
C16 C17 1.407(6)
C16 H16 0.9500
C17 C18 1.447(6)
C18 C19 1.448(6)
C19 C36 1.383(6)
C19 C20 1.449(6)
C20 C21 1.404(6)
C20 C25 1.424(6)
C21 C22 1.373(6)
C21 H21 0.9500
C22 C23 1.399(6)
C22 H22 0.9500
C23 C24 1.367(7)
C24 C25 1.404(6)
C24 H24 0.9500
C25 C26 1.464(6)
C26 C35 1.404(7)
C26 C27 1.449(6)
C27 C28 1.421(7)
C27 C32 1.428(7)
C28 C29 1.376(7)
C28 H28 0.9500
C29 C30 1.403(8)
C29 H29 0.9500
C30 C31 1.358(8)
C30 H30 0.9500
C31 C32 1.421(7)
C31 H31 0.9500
C32 C33 1.406(8)
C33 C34 1.351(7)
C33 H33 0.9500
C34 C35 1.429(7)
C34 H34 0.9500
C35 C36 1.429(7)
